data_4123573
loop_
_publ_author_name
'Xue, Dong-Xu'
'Belmabkhout, Youssef'
'Shekhah, Osama'
'Jiang, Hao'
'Adil, Karim'
'Cairns, Amy J.'
'Eddaoudi, Mohamed'

_publ_section_title
;
 Tunable Rare Earth fcu-MOF Platform: Access to Adsorption Kinetics Driven
 Gas/Vapor Separations via Pore Size Contraction.
;
_journal_issue 15
_journal_name_full 'Journal of the American Chemical Society'
_journal_page_first 5034
_journal_page_last 5040
_journal_paper_doi 10.1021/ja5131403
_journal_volume 137
_journal_year 2015
_chemical_formula_moiety '      C60 H24 O38 Tb6, 12(C) '
_chemical_formula_sum 'C72 H24 O38 Tb6'
_chemical_formula_weight 2450.49
_chemical_name_systematic
;
 ?
;
_space_group_IT_number 225
_symmetry_cell_setting cubic
_symmetry_space_group_name_Hall '-F 4 2 3'
_symmetry_space_group_name_H-M 'F m -3 m'
_atom_sites_solution_hydrogens geom
_atom_sites_solution_primary direct
_atom_sites_solution_secondary difmap
_audit_creation_method SHELXL-97
_cell_angle_alpha 90.00
_cell_angle_beta 90.00
_cell_angle_gamma 90.00
_cell_formula_units_Z 4
_cell_length_a 21.6843(3)
_cell_length_b 21.6843(3)
_cell_length_c 21.6843(3)
_cell_measurement_temperature 100(2)
_cell_volume 10196.2(2)
_computing_cell_refinement 'SAINT-Plus (Bruker, 2007)'
_computing_data_collection 'APEX2 (Bruker, 2007)'
_computing_data_reduction 'SAINT-Plus (Bruker, 2007)'
_computing_molecular_graphics 'DIAMOND (Brandenburg, 2009)'
_computing_publication_material 'SHELXTL (Sheldrick, 2008)'
_computing_structure_refinement 'SHELXTL (Sheldrick, 2008)'
_computing_structure_solution 'SHELXTL (Sheldrick, 2008)'
_diffrn_ambient_temperature 100(2)
_diffrn_measured_fraction_theta_full 0.988
_diffrn_measured_fraction_theta_max 0.988
_diffrn_measurement_device_type ' BRUKER ApexII X8'
_diffrn_measurement_method '\w scans'
_diffrn_radiation_monochromator mirror
_diffrn_radiation_source 'ImuS microsource'
_diffrn_radiation_type CuK\a
_diffrn_radiation_wavelength 1.54178
_diffrn_reflns_av_R_equivalents 0.0471
_diffrn_reflns_av_sigmaI/netI 0.0177
_diffrn_reflns_limit_h_max 20
_diffrn_reflns_limit_h_min -13
_diffrn_reflns_limit_k_max 25
_diffrn_reflns_limit_k_min -25
_diffrn_reflns_limit_l_max 22
_diffrn_reflns_limit_l_min -25
_diffrn_reflns_number 6113
_diffrn_reflns_theta_full 65.58
_diffrn_reflns_theta_max 65.58
_diffrn_reflns_theta_min 5.77
_exptl_absorpt_coefficient_mu 20.645
_exptl_absorpt_correction_T_max 0.7528
_exptl_absorpt_correction_T_min 0.5915
_exptl_absorpt_correction_type multi-scan
_exptl_absorpt_process_details
;
(SADABS; Sheldrick, 1996)
;
_exptl_crystal_colour colorless
_exptl_crystal_density_diffrn 1.596
_exptl_crystal_density_method 'not measured'
_exptl_crystal_description fragment
_exptl_crystal_F_000 4600
_exptl_crystal_size_max 0.05
_exptl_crystal_size_mid 0.05
_exptl_crystal_size_min 0.05
_platon_squeeze_details
;
 Refinement of F^2^ against ALL reflections.  The weighted R-factor wR and
 goodness of fit S are based on F^2^, conventional R-factors R are based
 on F, with F set to zero for negative F^2^. The threshold expression of
 F^2^ > 2sigma(F^2^) is used only for calculating R-factors(gt) etc. and is
 not relevant to the choice of reflections for refinement.  R-factors based
 on F^2^ are statistically about twice as large as those based on F, and R-
 factors based on ALL data will be even larger.
;
_refine_diff_density_max 2.006
_refine_diff_density_min -1.305
_refine_diff_density_rms 0.172
_refine_ls_extinction_method none
_refine_ls_goodness_of_fit_ref 1.105
_refine_ls_hydrogen_treatment constr
_refine_ls_matrix_type full
_refine_ls_number_parameters 31
_refine_ls_number_reflns 495
_refine_ls_number_restraints 3
_refine_ls_restrained_S_all 1.103
_refine_ls_R_factor_all 0.0479
_refine_ls_R_factor_gt 0.0469
_refine_ls_shift/su_max 0.047
_refine_ls_shift/su_mean 0.011
_refine_ls_structure_factor_coef Fsqd
_refine_ls_weighting_details 'calc w=1/[\s^2^(Fo^2^)+(0.0634P)^2^+584.6675P] where P=(Fo^2^+2Fc^2^)/3'
_refine_ls_weighting_scheme calc
_refine_ls_wR_factor_gt 0.1264
_refine_ls_wR_factor_ref 0.1278
_reflns_number_gt 481
_reflns_number_total 495
_reflns_threshold_expression >2sigma(I)
_cod_data_source_file ja5131403_si_004.cif
_cod_data_source_block FCU_MOF_Tb_1.4_Naphatelene_KAUST_(Pr._Eddaoudi)
_cod_depositor_comments 'Adding full bibliography for 4123571--4123573.cif.'
_cod_original_cell_volume 10196.2(4)
_cod_original_sg_symbol_Hall '    -F 4 2 3 '
_cod_original_sg_symbol_H-M Fm-3m
_cod_database_code 4123573

loop_
_symmetry_equiv_pos_as_xyz
'x, y, z'
'-x, -y, z'
'-x, y, -z'
'x, -y, -z'
'z, x, y'
'z, -x, -y'
'-z, -x, y'
'-z, x, -y'
'y, z, x'
'-y, z, -x'
'y, -z, -x'
'-y, -z, x'
'y, x, -z'
'-y, -x, -z'
'y, -x, z'
'-y, x, z'
'x, z, -y'
'-x, z, y'
'-x, -z, -y'
'x, -z, y'
'z, y, -x'
'z, -y, x'
'-z, y, x'
'-z, -y, -x'
'x, y+1/2, z+1/2'
'-x, -y+1/2, z+1/2'
'-x, y+1/2, -z+1/2'
'x, -y+1/2, -z+1/2'
'z, x+1/2, y+1/2'
'z, -x+1/2, -y+1/2'
'-z, -x+1/2, y+1/2'
'-z, x+1/2, -y+1/2'
'y, z+1/2, x+1/2'
'-y, z+1/2, -x+1/2'
'y, -z+1/2, -x+1/2'
'-y, -z+1/2, x+1/2'
'y, x+1/2, -z+1/2'
'-y, -x+1/2, -z+1/2'
'y, -x+1/2, z+1/2'
'-y, x+1/2, z+1/2'
'x, z+1/2, -y+1/2'
'-x, z+1/2, y+1/2'
'-x, -z+1/2, -y+1/2'
'x, -z+1/2, y+1/2'
'z, y+1/2, -x+1/2'
'z, -y+1/2, x+1/2'
'-z, y+1/2, x+1/2'
'-z, -y+1/2, -x+1/2'
'x+1/2, y, z+1/2'
'-x+1/2, -y, z+1/2'
'-x+1/2, y, -z+1/2'
'x+1/2, -y, -z+1/2'
'z+1/2, x, y+1/2'
'z+1/2, -x, -y+1/2'
'-z+1/2, -x, y+1/2'
'-z+1/2, x, -y+1/2'
'y+1/2, z, x+1/2'
'-y+1/2, z, -x+1/2'
'y+1/2, -z, -x+1/2'
'-y+1/2, -z, x+1/2'
'y+1/2, x, -z+1/2'
'-y+1/2, -x, -z+1/2'
'y+1/2, -x, z+1/2'
'-y+1/2, x, z+1/2'
'x+1/2, z, -y+1/2'
'-x+1/2, z, y+1/2'
'-x+1/2, -z, -y+1/2'
'x+1/2, -z, y+1/2'
'z+1/2, y, -x+1/2'
'z+1/2, -y, x+1/2'
'-z+1/2, y, x+1/2'
'-z+1/2, -y, -x+1/2'
'x+1/2, y+1/2, z'
'-x+1/2, -y+1/2, z'
'-x+1/2, y+1/2, -z'
'x+1/2, -y+1/2, -z'
'z+1/2, x+1/2, y'
'z+1/2, -x+1/2, -y'
'-z+1/2, -x+1/2, y'
'-z+1/2, x+1/2, -y'
'y+1/2, z+1/2, x'
'-y+1/2, z+1/2, -x'
'y+1/2, -z+1/2, -x'
'-y+1/2, -z+1/2, x'
'y+1/2, x+1/2, -z'
'-y+1/2, -x+1/2, -z'
'y+1/2, -x+1/2, z'
'-y+1/2, x+1/2, z'
'x+1/2, z+1/2, -y'
'-x+1/2, z+1/2, y'
'-x+1/2, -z+1/2, -y'
'x+1/2, -z+1/2, y'
'z+1/2, y+1/2, -x'
'z+1/2, -y+1/2, x'
'-z+1/2, y+1/2, x'
'-z+1/2, -y+1/2, -x'
'-x, -y, -z'
'x, y, -z'
'x, -y, z'
'-x, y, z'
'-z, -x, -y'
'-z, x, y'
'z, x, -y'
'z, -x, y'
'-y, -z, -x'
'y, -z, x'
'-y, z, x'
'y, z, -x'
'-y, -x, z'
'y, x, z'
'-y, x, -z'
'y, -x, -z'
'-x, -z, y'
'x, -z, -y'
'x, z, y'
'-x, z, -y'
'-z, -y, x'
'-z, y, -x'
'z, -y, -x'
'z, y, x'
'-x, -y+1/2, -z+1/2'
'x, y+1/2, -z+1/2'
'x, -y+1/2, z+1/2'
'-x, y+1/2, z+1/2'
'-z, -x+1/2, -y+1/2'
'-z, x+1/2, y+1/2'
'z, x+1/2, -y+1/2'
'z, -x+1/2, y+1/2'
'-y, -z+1/2, -x+1/2'
'y, -z+1/2, x+1/2'
'-y, z+1/2, x+1/2'
'y, z+1/2, -x+1/2'
'-y, -x+1/2, z+1/2'
'y, x+1/2, z+1/2'
'-y, x+1/2, -z+1/2'
'y, -x+1/2, -z+1/2'
'-x, -z+1/2, y+1/2'
'x, -z+1/2, -y+1/2'
'x, z+1/2, y+1/2'
'-x, z+1/2, -y+1/2'
'-z, -y+1/2, x+1/2'
'-z, y+1/2, -x+1/2'
'z, -y+1/2, -x+1/2'
'z, y+1/2, x+1/2'
'-x+1/2, -y, -z+1/2'
'x+1/2, y, -z+1/2'
'x+1/2, -y, z+1/2'
'-x+1/2, y, z+1/2'
'-z+1/2, -x, -y+1/2'
'-z+1/2, x, y+1/2'
'z+1/2, x, -y+1/2'
'z+1/2, -x, y+1/2'
'-y+1/2, -z, -x+1/2'
'y+1/2, -z, x+1/2'
'-y+1/2, z, x+1/2'
'y+1/2, z, -x+1/2'
'-y+1/2, -x, z+1/2'
'y+1/2, x, z+1/2'
'-y+1/2, x, -z+1/2'
'y+1/2, -x, -z+1/2'
'-x+1/2, -z, y+1/2'
'x+1/2, -z, -y+1/2'
'x+1/2, z, y+1/2'
'-x+1/2, z, -y+1/2'
'-z+1/2, -y, x+1/2'
'-z+1/2, y, -x+1/2'
'z+1/2, -y, -x+1/2'
'z+1/2, y, x+1/2'
'-x+1/2, -y+1/2, -z'
'x+1/2, y+1/2, -z'
'x+1/2, -y+1/2, z'
'-x+1/2, y+1/2, z'
'-z+1/2, -x+1/2, -y'
'-z+1/2, x+1/2, y'
'z+1/2, x+1/2, -y'
'z+1/2, -x+1/2, y'
'-y+1/2, -z+1/2, -x'
'y+1/2, -z+1/2, x'
'-y+1/2, z+1/2, x'
'y+1/2, z+1/2, -x'
'-y+1/2, -x+1/2, z'
'y+1/2, x+1/2, z'
'-y+1/2, x+1/2, -z'
'y+1/2, -x+1/2, -z'
'-x+1/2, -z+1/2, y'
'x+1/2, -z+1/2, -y'
'x+1/2, z+1/2, y'
'-x+1/2, z+1/2, -y'
'-z+1/2, -y+1/2, x'
'-z+1/2, y+1/2, -x'
'z+1/2, -y+1/2, -x'
'z+1/2, y+1/2, x'

loop_
_atom_site_label
_atom_site_type_symbol
_atom_site_fract_x
_atom_site_fract_y
_atom_site_fract_z
_atom_site_U_iso_or_equiv
_atom_site_adp_type
_atom_site_occupancy
_atom_site_symmetry_multiplicity
_atom_site_calc_flag
_atom_site_refinement_flags
_atom_site_disorder_assembly
_atom_site_disorder_group
Tb Tb 0.5000 0.0000 0.12795(4) 0.085(4) Uani 1 8 d S . .
O2 O 0.5589(2) -0.0589(2) 0.0589(2) 0.000 Uiso 1 6 d S . .
O1 O 0.5000 -0.0993(3) 0.1733(3) 0.0247(14) Uani 1 2 d S . .
O3 O 0.5000 0.0000 0.2533(19) 0.075(12) Uiso 1 8 d S . .
C1 C 0.5000 -0.1541(4) 0.1541(4) 0.030(3) Uani 1 4 d S . .
C2 C 0.5000 -0.2031(6) 0.2031(6) 0.047(4) Uiso 1 4 d SD . .
H2 H 0.4726 -0.2022 0.2361 -0.01(5) Uiso 0.25 1 calc PR A .
C3 C 0.5477(12) -0.2546(14) 0.1955(11) 0.092(8) Uiso 0.50 1 d PD A -1
C4 C 0.6006(15) -0.254(2) 0.1537(17) 0.073(12) Uiso 0.25 1 d PD A -1
H4 H 0.6051 -0.2195 0.1291 0.088 Uiso 0.25 1 calc PR A -1
C5 C 0.6463(14) -0.302(2) 0.1463(14) 0.14(2) Uiso 0.50 2 d SPD . .

loop_
_atom_site_aniso_label
_atom_site_aniso_U_11
_atom_site_aniso_U_22
_atom_site_aniso_U_33
_atom_site_aniso_U_23
_atom_site_aniso_U_13
_atom_site_aniso_U_12
Tb 0.085(4) 0.085(4) 0.086(5) 0.000 0.000 0.000
O1 0.030(4) 0.020(3) 0.024(3) 0.015(3) 0.000 0.000
C1 0.025(7) 0.033(5) 0.033(5) 0.017(7) 0.000 0.000

loop_
_atom_type_symbol
_atom_type_description
_atom_type_scat_dispersion_real
_atom_type_scat_dispersion_imag
_atom_type_scat_source
C C 0.0181 0.0091 'International Tables Vol C Tables 4.2.6.8 and 6.1.1.4'
H H 0.0000 0.0000 'International Tables Vol C Tables 4.2.6.8 and 6.1.1.4'
O O 0.0492 0.0322 'International Tables Vol C Tables 4.2.6.8 and 6.1.1.4'
Tb Tb -9.1472 9.1891 'International Tables Vol C Tables 4.2.6.8 and 6.1.1.4'

loop_
_geom_angle_atom_site_label_1
_geom_angle_atom_site_label_2
_geom_angle_atom_site_label_3
_geom_angle
_geom_angle_site_symmetry_1
_geom_angle_site_symmetry_3
O2 Tb O2 65.97(19) 100_655 2_655
O2 Tb O2 100.7(4) 100_655 99
O2 Tb O2 65.98(19) 2_655 99
O2 Tb O2 65.98(19) 100_655 .
O2 Tb O2 100.7(4) 2_655 .
O2 Tb O2 65.97(19) 99 .
O2 Tb O1 139.49(9) 100_655 2_655
O2 Tb O1 76.69(19) 2_655 2_655
O2 Tb O1 76.69(19) 99 2_655
O2 Tb O1 139.49(9) . 2_655
O2 Tb O1 76.69(19) 100_655 .
O2 Tb O1 139.49(9) 2_655 .
O2 Tb O1 139.49(9) 99 .
O2 Tb O1 76.69(19) . .
O1 Tb O1 130.9(3) 2_655 .
O2 Tb O1 139.49(9) 100_655 181
O2 Tb O1 139.49(9) 2_655 181
O2 Tb O1 76.69(19) 99 181
O2 Tb O1 76.69(19) . 181
O1 Tb O1 80.06(12) 2_655 181
O1 Tb O1 80.06(12) . 181
O2 Tb O1 76.69(19) 100_655 182_545
O2 Tb O1 76.69(19) 2_655 182_545
O2 Tb O1 139.49(9) 99 182_545
O2 Tb O1 139.49(9) . 182_545
O1 Tb O1 80.06(12) 2_655 182_545
O1 Tb O1 80.06(12) . 182_545
O1 Tb O1 130.9(3) 181 182_545
O2 Tb O3 129.65(18) 100_655 .
O2 Tb O3 129.65(18) 2_655 .
O2 Tb O3 129.65(18) 99 .
O2 Tb O3 129.65(18) . .
O1 Tb O3 65.45(16) 2_655 .
O1 Tb O3 65.45(16) . .
O1 Tb O3 65.45(16) 181 .
O1 Tb O3 65.45(16) 182_545 .
O2 Tb Tb 33.26(7) 100_655 173
O2 Tb Tb 33.26(7) 2_655 173
O2 Tb Tb 86.20(16) 99 173
O2 Tb Tb 86.20(16) . 173
O1 Tb Tb 107.08(11) 2_655 173
O1 Tb Tb 107.08(11) . 173
O1 Tb Tb 159.55(16) 181 173
O1 Tb Tb 69.55(16) 182_545 173
O3 Tb Tb 135.000(1) . 173
O2 Tb Tb 33.26(7) 100_655 153
O2 Tb Tb 86.20(16) 2_655 153
O2 Tb Tb 86.20(16) 99 153
O2 Tb Tb 33.26(7) . 153
O1 Tb Tb 159.55(16) 2_655 153
O1 Tb Tb 69.55(16) . 153
O1 Tb Tb 107.08(11) 181 153
O1 Tb Tb 107.08(11) 182_545 153
O3 Tb Tb 135.000(1) . 153
Tb Tb Tb 60.0 173 153
O2 Tb Tb 86.20(16) 100_655 57_554
O2 Tb Tb 33.26(7) 2_655 57_554
O2 Tb Tb 33.26(7) 99 57_554
O2 Tb Tb 86.20(16) . 57_554
O1 Tb Tb 69.55(16) 2_655 57_554
O1 Tb Tb 159.55(16) . 57_554
O1 Tb Tb 107.08(11) 181 57_554
O1 Tb Tb 107.08(11) 182_545 57_554
O3 Tb Tb 135.0 . 57_554
Tb Tb Tb 60.0 173 57_554
Tb Tb Tb 90.0 153 57_554
Tb O2 Tb 113.48(15) 77_545 153
Tb O2 Tb 113.48(15) 77_545 .
Tb O2 Tb 113.48(15) 153 .
C1 O1 Tb 136.1(7) . .
O1 C1 O1 128.7(12) 114 .
O1 C1 C2 115.7(6) 114 .
O1 C1 C2 115.7(6) . .
C1 C2 C3 116.1(13) . 100_655
C1 C2 C3 116.1(13) . .
C3 C2 C3 85(2) 100_655 .
C1 C2 C3 116.1(13) . 114
C3 C2 C3 128(3) 100_655 114
C3 C2 C3 73(2) . 114
C1 C2 C3 116.1(13) . 19_655
C3 C2 C3 73(2) 100_655 19_655
C3 C2 C3 128(3) . 19_655
C3 C2 C3 85(2) 114 19_655
C4 C3 C2 126(3) . .
C5 C4 C3 127(3) . .
C4 C5 C4 69(3) 168_554 .
C4 C5 C5 115.1(14) 168_554 33_644
C4 C5 C5 173.6(17) . 33_644
C4 C5 C5 173.5(17) 168_554 53_545
C4 C5 C5 115.3(14) . 53_545
C5 C5 C5 60.000(6) 33_644 53_545

loop_
_geom_bond_atom_site_label_1
_geom_bond_atom_site_label_2
_geom_bond_distance
_geom_bond_site_symmetry_2
Tb O2 2.346(2) 100_655
Tb O2 2.346(2) 2_655
Tb O2 2.346(2) 99
Tb O2 2.346(2) .
Tb O1 2.367(6) 2_655
Tb O1 2.367(6) .
Tb O1 2.367(6) 181
Tb O1 2.367(6) 182_545
Tb O3 2.72(4) .
Tb Tb 3.9237(12) 173
Tb Tb 3.9237(12) 153
Tb Tb 3.9237(12) 57_554
O2 Tb 2.346(2) 77_545
O2 Tb 2.346(2) 153
O1 C1 1.259(9) .
C1 O1 1.259(9) 114
C1 C2 1.50(2) .
C2 C3 1.53(3) 100_655
C2 C3 1.53(3) .
C2 C3 1.53(3) 114
C2 C3 1.53(3) 19_655
C3 C4 1.461(19) .
C4 C5 1.435(19) .
C5 C4 1.436(19) 168_554
C5 C5 1.60(7) 33_644
C5 C5 1.60(7) 53_545

loop_
_platon_squeeze_void_nr
_platon_squeeze_void_average_x
_platon_squeeze_void_average_y
_platon_squeeze_void_average_z
_platon_squeeze_void_volume
_platon_squeeze_void_count_electrons
_platon_squeeze_void_content
1 0.000 0.000 0.000 593 265 ' '
2 0.000 0.500 0.500 593 265 ' '
3 0.500 0.000 0.500 593 265 ' '
4 0.500 0.500 0.000 593 265 ' '
